data_4334876
loop_
_publ_author_name
'\'Ursula Bel\'io'
'Sara Fuertes'
'Antonio Mart\'in'

_publ_section_title
;
 Synthesis and Characterization of a "Pt3Tl" Cluster Containing an
 Unprecedented Trigonal Environment for Thallium(I)
;
_journal_name_full 'Inorganic Chemistry'
_journal_page_first 5627
_journal_page_last 5629
_journal_paper_doi 10.1021/ic400167w
_journal_volume 52
_journal_year 2013
_chemical_formula_sum 'C63 H57 F6 N3 P Pt3 S3 Tl'
_chemical_formula_weight 1886.91
_chemical_name_systematic
; 
 ? 
;
_space_group_IT_number 190
_symmetry_cell_setting hexagonal
_symmetry_space_group_name_Hall 'P -6c -2c'
_symmetry_space_group_name_H-M 'P -6 2 c'
_atom_sites_solution_hydrogens geom
_atom_sites_solution_primary direct
_atom_sites_solution_secondary difmap
_audit_creation_method SHELXL-97
_cell_angle_alpha 90.00
_cell_angle_beta 90.00
_cell_angle_gamma 120.00
_cell_formula_units_Z 2
_cell_length_a 15.6681(8)
_cell_length_b 15.6681(8)
_cell_length_c 13.2867(8)
_cell_measurement_reflns_used 7424
_cell_measurement_temperature 100(2)
_cell_measurement_theta_max 28.7336
_cell_measurement_theta_min 4.2587
_cell_volume 2824.8(3)
_computing_cell_refinement
;
CrysAlisPro, Agilent Technologies,
Version 1.171.35.19 (release 27-10-2011 CrysAlis171 .NET)
(compiled Oct 27 2011,15:02:11)
;
_computing_data_collection
;
CrysAlisPro, Agilent Technologies,
Version 1.171.35.19 (release 27-10-2011 CrysAlis171 .NET)
(compiled Oct 27 2011,15:02:11)
;
_computing_data_reduction
;
CrysAlisPro, Agilent Technologies,
Version 1.171.35.19 (release 27-10-2011 CrysAlis171 .NET)
(compiled Oct 27 2011,15:02:11)
;
_computing_structure_refinement 'SHELXL-97 (Sheldrick, 1997)'
_computing_structure_solution 'SHELXS-97 (Sheldrick, 1990)'
_diffrn_ambient_temperature 100(2)
_diffrn_detector_area_resol_mean 16.0655
_diffrn_measured_fraction_theta_full 0.991
_diffrn_measured_fraction_theta_max 0.992
_diffrn_measurement_details
;
  1 omega  -24.00   96.00   1.0000   15.0000
omega____ theta____ kappa____ phi______ frames
    -       21.9928   19.0000 -150.0000 120

  2 omega    5.00   37.00   1.0000   15.0000
omega____ theta____ kappa____ phi______ frames
    -       21.9928  -57.0000  -90.0000 32

  3 omega  -91.00  -22.00   1.0000   15.0000
omega____ theta____ kappa____ phi______ frames
    -      -19.9615  -57.0000    0.0000 69

  4 omega  -52.00   54.00   1.0000   15.0000
omega____ theta____ kappa____ phi______ frames
    -      -19.9615   37.0000  150.0000 106

;
_diffrn_measurement_device_type 'Xcalibur, Sapphire3'
_diffrn_measurement_method '\w scans'
_diffrn_orient_matrix_UB_11 -0.0100490000
_diffrn_orient_matrix_UB_12 -0.0437666000
_diffrn_orient_matrix_UB_13 0.0258830000
_diffrn_orient_matrix_UB_21 0.0443965000
_diffrn_orient_matrix_UB_22 0.0040916000
_diffrn_orient_matrix_UB_23 -0.0189094000
_diffrn_orient_matrix_UB_31 0.0256915000
_diffrn_orient_matrix_UB_32 0.0282981000
_diffrn_orient_matrix_UB_33 0.0428364000
_diffrn_radiation_monochromator graphite
_diffrn_radiation_source 'fine-focus sealed tube'
_diffrn_radiation_type MoK\a
_diffrn_radiation_wavelength 0.71073
_diffrn_reflns_av_R_equivalents 0.0364
_diffrn_reflns_av_sigmaI/netI 0.0195
_diffrn_reflns_limit_h_max 19
_diffrn_reflns_limit_h_min -18
_diffrn_reflns_limit_k_max 19
_diffrn_reflns_limit_k_min -19
_diffrn_reflns_limit_l_max 16
_diffrn_reflns_limit_l_min -16
_diffrn_reflns_number 14729
_diffrn_reflns_theta_full 25.00
_diffrn_reflns_theta_max 26.00
_diffrn_reflns_theta_min 4.26
_exptl_absorpt_coefficient_mu 10.453
_exptl_absorpt_correction_T_max 0.1719
_exptl_absorpt_correction_T_min 0.0995
_exptl_absorpt_correction_type multi-scan
_exptl_absorpt_process_details
;
CrysAlisPro, Agilent Technologies,
Version 1.171.35.19 (release 27-10-2011 CrysAlis171 .NET)
(compiled Oct 27 2011,15:02:11)
empirical absorption correction using spherical harmonics,
 implemented in SCALE3 ABSPACK scaling algorithm.
;
_exptl_crystal_colour red
_exptl_crystal_density_diffrn 2.218
_exptl_crystal_description prismatic
_exptl_crystal_F_000 1776
_exptl_crystal_size_max 0.41
_exptl_crystal_size_mid 0.35
_exptl_crystal_size_min 0.26
_refine_diff_density_max 1.830
_refine_diff_density_min -1.494
_refine_diff_density_rms 0.203
_refine_ls_abs_structure_details 'Flack H D (1983), Acta Cryst. A39, 876-881'
_refine_ls_abs_structure_Flack 0.02(2)
_refine_ls_extinction_method none
_refine_ls_goodness_of_fit_ref 1.043
_refine_ls_hydrogen_treatment constr
_refine_ls_matrix_type full
_refine_ls_number_parameters 127
_refine_ls_number_reflns 1939
_refine_ls_number_restraints 73
_refine_ls_restrained_S_all 1.057
_refine_ls_R_factor_all 0.0341
_refine_ls_R_factor_gt 0.0331
_refine_ls_shift/su_max 0.000
_refine_ls_shift/su_mean 0.000
_refine_ls_structure_factor_coef Fsqd
_refine_ls_weighting_details 'calc w=1/[\s^2^(Fo^2^)+(0.0500P)^2^+43.8638P] where P=(Fo^2^+2Fc^2^)/3'
_refine_ls_weighting_scheme calc
_refine_ls_wR_factor_gt 0.0889
_refine_ls_wR_factor_ref 0.0894
_reflns_number_gt 1904
_reflns_number_total 1939
_reflns_threshold_expression >2sigma(I)
_cod_data_source_file ic400167w_si_002_2.cif
_cod_data_source_block 2
_cod_database_code 4334876

loop_
_symmetry_equiv_pos_as_xyz
'x, y, z'
'-y, x-y, z'
'-x+y, -x, z'
'x, y, -z+1/2'
'-y, x-y, -z+1/2'
'-x+y, -x, -z+1/2'
'y, x, -z'
'x-y, -y, -z'
'-x, -x+y, -z'
'y, x, z+1/2'
'x-y, -y, z+1/2'
'-x, -x+y, z+1/2'

loop_
_atom_site_label
_atom_site_type_symbol
_atom_site_fract_x
_atom_site_fract_y
_atom_site_fract_z
_atom_site_U_iso_or_equiv
_atom_site_adp_type
_atom_site_occupancy
_atom_site_symmetry_multiplicity
_atom_site_calc_flag
_atom_site_refinement_flags
Pt Pt 0.45186(4) 0.57123(4) 0.7500 0.01292(14) Uani 1 2 d S
Tl Tl 0.3333 0.6667 0.7500 0.0185(2) Uani 1 6 d S
S S 0.3140(3) 0.4211(3) 0.7500 0.0187(8) Uani 1 2 d S
N N 0.5869(9) 0.6893(9) 0.7500 0.022(3) Uani 1 2 d S
C1 C 0.4702(9) 0.5971(8) 0.5965(8) 0.028(2) Uani 1 1 d U
C2 C 0.4036(10) 0.5617(9) 0.5160(8) 0.034(3) Uani 1 1 d U
H2 H 0.3384 0.5098 0.5288 0.041 Uiso 1 1 calc R
C3 C 0.4276(13) 0.5983(12) 0.4189(10) 0.046(3) Uani 1 1 d U
H3 H 0.3798 0.5735 0.3667 0.056 Uiso 1 1 calc R
C4 C 0.5241(14) 0.6726(13) 0.4000(14) 0.061(4) Uani 1 1 d U
H4 H 0.5439 0.6942 0.3328 0.073 Uiso 1 1 calc R
C5 C 0.5931(13) 0.7163(13) 0.4794(13) 0.053(4) Uani 1 1 d U
H5 H 0.6571 0.7706 0.4668 0.063 Uiso 1 1 calc R
C6 C 0.5658(9) 0.6789(9) 0.5740(10) 0.031(3) Uani 1 1 d U
C7 C 0.6311(8) 0.7235(8) 0.6598(10) 0.028(3) Uani 1 1 d U
C8 C 0.7322(10) 0.7959(10) 0.6609(13) 0.042(3) Uani 1 1 d U
H8 H 0.7665 0.8175 0.5988 0.051 Uiso 1 1 calc R
C9 C 0.7830(16) 0.8365(17) 0.7500 0.050(5) Uani 1 2 d SU
H9 H 0.8492 0.8894 0.7500 0.060 Uiso 1 2 calc SR
C10 C 0.3225(11) 0.3459(10) 0.6482(10) 0.041(3) Uani 1 1 d U
H10A H 0.2690 0.3284 0.5987 0.050 Uiso 1 1 calc R
H10B H 0.3865 0.3833 0.6130 0.050 Uiso 1 1 calc R
C11 C 0.313(2) 0.255(2) 0.6936(4) 0.106(8) Uani 1 1 d DU
H11A H 0.3689 0.2472 0.6697 0.127 Uiso 1 1 calc R
H11B H 0.2516 0.1977 0.6697 0.127 Uiso 1 1 calc R
P P 0.0000 0.0000 0.5000 0.0311(14) Uani 1 6 d SD
F1 F 0.0000 0.0000 0.6176(10) 0.103(5) Uani 1 3 d SD
F2 F 0.062(4) -0.050(4) 0.466(2) 0.103(5) Uani 0.33 1 d PD
F3 F 0.1005(13) 0.1005(13) 0.5000 0.103(5) Uani 0.33 2 d SPD
F3' F -0.0998(13) -0.0998(13) 0.5000 0.103(5) Uani 0.33 2 d SPD

loop_
_atom_site_aniso_label
_atom_site_aniso_U_11
_atom_site_aniso_U_22
_atom_site_aniso_U_33
_atom_site_aniso_U_23
_atom_site_aniso_U_13
_atom_site_aniso_U_12
Pt 0.0125(3) 0.0143(3) 0.0123(2) 0.000 0.000 0.0070(2)
Tl 0.0146(3) 0.0146(3) 0.0263(4) 0.000 0.000 0.00731(13)
S 0.0157(16) 0.0132(17) 0.024(2) 0.000 0.000 0.0052(14)
N 0.013(6) 0.015(6) 0.045(9) 0.000 0.000 0.012(5)
C1 0.033(4) 0.030(4) 0.026(4) -0.002(3) 0.002(3) 0.020(3)
C2 0.047(5) 0.030(5) 0.030(4) -0.003(4) -0.004(4) 0.023(4)
C3 0.060(6) 0.044(5) 0.040(5) -0.004(4) 0.000(4) 0.029(4)
C4 0.071(6) 0.062(6) 0.055(6) 0.004(4) 0.010(4) 0.036(5)
C5 0.059(5) 0.051(5) 0.054(6) -0.001(4) 0.017(4) 0.031(4)
C6 0.036(4) 0.030(4) 0.035(5) 0.001(4) 0.009(4) 0.022(3)
C7 0.026(4) 0.025(4) 0.039(5) 0.004(3) 0.009(3) 0.017(3)
C8 0.040(5) 0.034(5) 0.057(5) 0.001(4) 0.014(4) 0.022(4)
C9 0.041(7) 0.054(7) 0.065(7) 0.000 0.000 0.032(5)
C10 0.039(5) 0.036(4) 0.045(5) -0.009(4) 0.004(4) 0.014(3)
C11 0.112(9) 0.101(9) 0.108(9) -0.006(5) 0.019(5) 0.056(6)
P 0.030(2) 0.030(2) 0.032(3) 0.000 0.000 0.0152(11)
F1 0.129(8) 0.129(8) 0.051(8) 0.000 0.000 0.065(4)
F2 0.129(8) 0.129(8) 0.051(8) 0.000 0.000 0.065(4)
F3 0.129(8) 0.129(8) 0.051(8) 0.000 0.000 0.065(4)
F3' 0.129(8) 0.129(8) 0.051(8) 0.000 0.000 0.065(4)

loop_
_atom_type_symbol
_atom_type_description
_atom_type_scat_dispersion_real
_atom_type_scat_dispersion_imag
_atom_type_scat_source
C C 0.0033 0.0016 'International Tables Vol C Tables 4.2.6.8 and 6.1.1.4'
H H 0.0000 0.0000 'International Tables Vol C Tables 4.2.6.8 and 6.1.1.4'
N N 0.0061 0.0033 'International Tables Vol C Tables 4.2.6.8 and 6.1.1.4'
F F 0.0171 0.0103 'International Tables Vol C Tables 4.2.6.8 and 6.1.1.4'
P P 0.1023 0.0942 'International Tables Vol C Tables 4.2.6.8 and 6.1.1.4'
S S 0.1246 0.1234 'International Tables Vol C Tables 4.2.6.8 and 6.1.1.4'
Pt Pt -1.7033 8.3905 'International Tables Vol C Tables 4.2.6.8 and 6.1.1.4'
Tl Tl -2.8358 9.6688 'International Tables Vol C Tables 4.2.6.8 and 6.1.1.4'

loop_
_geom_angle_atom_site_label_1
_geom_angle_atom_site_label_2
_geom_angle_atom_site_label_3
_geom_angle
_geom_angle_site_symmetry_1
_geom_angle_site_symmetry_3
N Pt C1 80.8(3) . 4_556
N Pt C1 80.8(3) . .
C1 Pt C1 159.9(6) 4_556 .
N Pt S 169.1(3) . .
C1 Pt S 99.8(3) 4_556 .
C1 Pt S 99.8(3) . .
N Pt Tl 100.2(3) . .
C1 Pt Tl 87.8(3) 4_556 .
C1 Pt Tl 87.8(3) . .
S Pt Tl 90.68(10) . .
Pt Tl Pt 120.0 2_665 3_565
Pt Tl Pt 120.0 2_665 .
Pt Tl Pt 120.0 3_565 .
C10 S C10 94.5(9) . 4_556
C10 S Pt 109.2(5) . .
C10 S Pt 109.2(5) 4_556 .
C7 N C7 124.6(14) 4_556 .
C7 N Pt 117.6(7) 4_556 .
C7 N Pt 117.6(7) . .
C2 C1 C6 115.8(10) . .
C2 C1 Pt 132.1(9) . .
C6 C1 Pt 111.1(8) . .
C3 C2 C1 123.5(13) . .
C2 C3 C4 118.0(15) . .
C3 C4 C5 121.1(16) . .
C6 C5 C4 118.6(16) . .
C5 C6 C1 122.6(14) . .
C5 C6 C7 121.4(13) . .
C1 C6 C7 115.9(11) . .
N C7 C8 117.1(13) . .
N C7 C6 113.9(10) . .
C8 C7 C6 129.0(12) . .
C9 C8 C7 122.1(15) . .
C8 C9 C8 117(2) . 4_556
C11 C10 S 108.1(10) . .
C10 C11 C11 114.0(7) . 4_556
F1 P F1 180.000(2) 7_556 .
F1 P F3' 90.000(1) 7_556 3
F1 P F3' 90.000(2) . 3
F1 P F3' 90.000(5) 7_556 .
F1 P F3' 90.000(5) . .
F3' P F3' 120.0 3 .
F1 P F3' 90.000(1) 7_556 2
F1 P F3' 90.000(2) . 2
F3' P F3' 120.000(5) 3 2
F3' P F3' 120.000(2) . 2
F1 P F3 90.000(4) 7_556 .
F1 P F3 90.000(5) . .
F3' P F3 60.000(2) 3 .
F3' P F3 180(2) . .
F3' P F3 60.000(2) 2 .
F1 P F3 90.000(2) 7_556 2
F1 P F3 90.000(1) . 2
F3' P F3 60.000(2) 3 2
F3' P F3 60.000(2) . 2
F3' P F3 180.000(3) 2 2
F3 P F3 120.000(2) . 2
F1 P F3 90.000(2) 7_556 3
F1 P F3 90.000(1) . 3
F3' P F3 180.000(3) 3 3
F3' P F3 60.000(2) . 3
F3' P F3 60.000(2) 2 3
F3 P F3 120.000(2) . 3
F3 P F3 120.000(6) 2 3
F1 P F2 106.4(11) 7_556 8_556
F1 P F2 73.6(11) . 8_556
F3' P F2 93(2) 3 8_556
F3' P F2 143(2) . 8_556
F3' P F2 31(2) 2 8_556
F3 P F2 37(2) . 8_556
F3 P F2 149(2) 2 8_556
F3 P F2 87(2) 3 8_556
F1 P F2 73.6(11) 7_556 2
F1 P F2 106.4(11) . 2
F3' P F2 31(2) 3 2
F3' P F2 143(2) . 2
F3' P F2 93(2) 2 2
F3 P F2 37(2) . 2
F3 P F2 87(2) 2 2
F3 P F2 149(2) 3 2
F2 P F2 74(4) 8_556 2
F1 P F2 106.4(11) 7_556 7_556
F1 P F2 73.6(11) . 7_556
F3' P F2 31(2) 3 7_556
F3' P F2 93(2) . 7_556
F3' P F2 143(2) 2 7_556
F3 P F2 87(2) . 7_556
F3 P F2 37(2) 2 7_556
F3 P F2 149(2) 3 7_556
F2 P F2 112.4(10) 8_556 7_556
F2 P F2 62(4) 2 7_556
F1 P F2 73.6(11) 7_556 3
F1 P F2 106.4(11) . 3
F3' P F2 93(2) 3 3
F3' P F2 31(2) . 3
F3' P F2 143(2) 2 3
F3 P F2 149(2) . 3
F3 P F2 37(2) 2 3
F3 P F2 87(2) 3 3
F2 P F2 173(5) 8_556 3
F2 P F2 112.4(10) 2 3
F2 P F2 74(4) 7_556 3
F3' F2 F3 117(3) 2 3
F3' F2 P 73.4(17) 2 .
F3 F2 P 71.1(15) 3 .
F3' F2 F2 14.1(18) 2 8_556
F3 F2 F2 109(3) 3 8_556
P F2 F2 59(2) . 8_556
F2 F3 F2 144(3) 2 8_556
F2 F3 F3' 28(2) 2 3
F2 F3 F3' 124.6(17) 8_556 3
F2 F3 F3' 124.6(17) 2 2
F2 F3 F3' 28(2) 8_556 2
F3' F3 F3' 119.3(13) 3 2
F2 F3 P 72.0(16) 2 .
F2 F3 P 72.0(16) 8_556 .
F3' F3 P 59.7(7) 3 .
F3' F3 P 59.7(7) 2 .
F2 F3' F2 152(4) 9_556 3
F2 F3' P 75.9(18) 9_556 .
F2 F3' P 75.9(18) 3 .
F2 F3' F3 126(2) 9_556 2
F2 F3' F3 35(3) 3 2
P F3' F3 60.3(7) . 2
F2 F3' F3 35(3) 9_556 3
F2 F3' F3 126(2) 3 3
P F3' F3 60.3(7) . 3
F3 F3' F3 120.7(13) 2 3

loop_
_geom_bond_atom_site_label_1
_geom_bond_atom_site_label_2
_geom_bond_distance
_geom_bond_site_symmetry_2
Pt N 1.996(13) .
Pt C1 2.072(10) 4_556
Pt C1 2.072(10) .
Pt S 2.262(4) .
Pt Tl 2.9088(5) .
Tl Pt 2.9088(5) 2_665
Tl Pt 2.9088(5) 3_565
S C10 1.842(13) .
S C10 1.842(13) 4_556
N C7 1.353(14) 4_556
N C7 1.353(14) .
C1 C2 1.400(16) .
C1 C6 1.433(16) .
C2 C3 1.386(18) .
C3 C4 1.39(2) .
C4 C5 1.42(3) .
C5 C6 1.36(2) .
C6 C7 1.456(19) .
C7 C8 1.414(17) .
C8 C9 1.39(2) .
C9 C8 1.39(2) 4_556
C10 C11 1.48(3) .
C11 C11 1.498(10) 4_556
P F1 1.562(14) 7_556
P F1 1.562(14) .
P F3' 1.56(2) 3
P F3' 1.56(2) .
P F3' 1.56(2) 2
P F3 1.57(2) .
P F3 1.57(2) 2
P F3 1.57(2) 3
P F2 1.582(19) 8_556
P F2 1.582(19) 2
P F2 1.582(19) 7_556
P F2 1.582(19) 3
F2 F3' 0.84(6) 2
F2 F3 1.00(6) 3
F2 F2 1.62(10) 8_556
F3 F2 1.00(6) 2
F3 F2 1.00(6) 8_556
F3 F3' 1.569(17) 3
F3 F3' 1.569(17) 2
F3' F2 0.84(6) 9_556
F3' F2 0.84(6) 3
F3' F3 1.569(17) 2
F3' F3 1.569(17) 3
